data_7157815
loop_
_publ_author_name
'Ichikawa, Yuki'
'Hiramatsu, Michiaki'
'Mita, Yusuke'
'Makishima, Makoto'
'Matsumoto, Yotaro'
'Masumoto, Yui'
'Muranaka, Atsuya'
'Uchiyama, Masanobu'
'Hashimoto, Yuichi'
'Ishikawa, Minoru'

_publ_section_title
;
 <i>meta</i>-Non-flat substituents: a novel molecular design to improve
 aqueous solubility in small molecule drug discovery.
;
_journal_issue 2
_journal_name_full 'Organic &amp; biomolecular chemistry'
_journal_page_first 446
_journal_page_last 456
_journal_paper_doi 10.1039/d0ob02083d
_journal_volume 19
_journal_year 2021
_chemical_formula_moiety 'C6 H8 N2'
_chemical_formula_sum 'C6 H8 N2'
_chemical_formula_weight 108.14
_chemical_melting_point 415
_chemical_name_systematic 1,4-Phenylenediamine
_chemical_properties_physical Light-sensitive
_space_group_crystal_system monoclinic
_space_group_IT_number 14
_space_group_name_Hall '-P 2ybc'
_space_group_name_H-M_alt 'P 1 21/c 1'
_atom_sites_solution_hydrogens difmap
_atom_sites_solution_primary direct
_atom_sites_solution_secondary direct
_audit_creation_method SHELXL-2014
_audit_update_record
;
2018-03-08 deposited with the CCDC.	2020-11-27 downloaded from the CCDC.
;
_cell_angle_alpha 90
_cell_angle_beta 93.5648(10)
_cell_angle_gamma 90
_cell_formula_units_Z 8
_cell_length_a 8.3017(2)
_cell_length_b 5.8957(1)
_cell_length_c 22.7478(5)
_cell_measurement_reflns_used 18722
_cell_measurement_temperature 90
_cell_measurement_theta_max 30.993
_cell_measurement_theta_min 1.794
_cell_volume 1111.22(4)
_computing_cell_refinement HKL2000
_computing_data_collection CrystalClear
_computing_data_reduction HKL2000
_computing_molecular_graphics SV
_computing_publication_material 'SHELXL-2014 (Sheldrick, 2014)'
_computing_structure_refinement 'SHELXL-2014 (Sheldrick, 2014)'
_computing_structure_solution SIR2011
_diffrn_ambient_temperature 90
_diffrn_detector_area_resol_mean 7.31
_diffrn_measured_fraction_theta_full 0.999
_diffrn_measured_fraction_theta_max 0.996
_diffrn_measurement_device_type 'Rigaku AFC-8 with Saturn70 CCD'
_diffrn_measurement_method \w-scan
_diffrn_radiation_type MoK\a
_diffrn_radiation_wavelength 0.71073
_diffrn_reflns_av_R_equivalents 0.0394
_diffrn_reflns_av_unetI/netI 0.0358
_diffrn_reflns_Laue_measured_fraction_full 0.999
_diffrn_reflns_Laue_measured_fraction_max 0.996
_diffrn_reflns_limit_h_max 12
_diffrn_reflns_limit_h_min -11
_diffrn_reflns_limit_k_max 8
_diffrn_reflns_limit_k_min -8
_diffrn_reflns_limit_l_max 32
_diffrn_reflns_limit_l_min -32
_diffrn_reflns_number 17683
_diffrn_reflns_point_group_measured_fraction_full 0.999
_diffrn_reflns_point_group_measured_fraction_max 0.996
_diffrn_reflns_theta_full 25.242
_diffrn_reflns_theta_max 30.993
_diffrn_reflns_theta_min 1.794
_diffrn_source 'Fine-focus rotating anode'
_exptl_absorpt_coefficient_mu 0.081
_exptl_absorpt_correction_type none
_exptl_crystal_colour colourless
_exptl_crystal_density_diffrn 1.293
_exptl_crystal_description block
_exptl_crystal_F_000 464
_exptl_crystal_recrystallization_method 'Re-crystallisation from solvent'
_exptl_crystal_size_max 0.12
_exptl_crystal_size_mid 0.11
_exptl_crystal_size_min 0.09
_refine_diff_density_max 0.364
_refine_diff_density_min -0.219
_refine_diff_density_rms 0.046
_refine_ls_extinction_method none
_refine_ls_goodness_of_fit_ref 1.027
_refine_ls_hydrogen_treatment mixed
_refine_ls_matrix_type full
_refine_ls_number_parameters 177
_refine_ls_number_reflns 3525
_refine_ls_number_restraints 0
_refine_ls_restrained_S_all 1.027
_refine_ls_R_factor_all 0.0510
_refine_ls_R_factor_gt 0.0400
_refine_ls_shift/su_max 0.001
_refine_ls_shift/su_mean 0.000
_refine_ls_structure_factor_coef Fsqd
_refine_ls_weighting_details 'w=1/[\s^2^(Fo^2^)+(0.0590P)^2^+0.1879P] where P=(Fo^2^+2Fc^2^)/3'
_refine_ls_weighting_scheme calc
_refine_ls_wR_factor_gt 0.1058
_refine_ls_wR_factor_ref 0.1125
_reflns_Friedel_coverage 0.000
_reflns_number_gt 2850
_reflns_number_total 3525
_reflns_threshold_expression 'I > 2\s(I)'
_cod_data_source_file d0ob02083d2.cif
_cod_data_source_block YM676
_cod_depositor_comments 'Adding full bibliography for 7157808--7157819.cif.'
_cod_original_sg_symbol_H-M 'P 21/c'
_cod_database_code 7157815
_shelx_space_group_comment
;
The symmetry employed for this shelxl refinement is uniquely defined
by the following loop, which should always be used as a source of
symmetry information in preference to the above space-group names.
They are only intended as comments.
;
_shelx_estimated_absorpt_t_min 0.990
_shelx_estimated_absorpt_t_max 0.993
_shelxl_version_number 2014-3

loop_
_space_group_symop_operation_xyz
'x, y, z'
'-x, y+1/2, -z+1/2'
'-x, -y, -z'
'x, -y-1/2, z-1/2'

loop_
_atom_site_label
_atom_site_type_symbol
_atom_site_fract_x
_atom_site_fract_y
_atom_site_fract_z
_atom_site_U_iso_or_equiv
_atom_site_adp_type
_atom_site_occupancy
_atom_site_site_symmetry_order
_atom_site_calc_flag
_atom_site_refinement_flags_posn
_atom_site_refinement_flags_adp
_atom_site_refinement_flags_occupancy
_atom_site_disorder_assembly
_atom_site_disorder_group
N1A N 0.42473(10) 0.54173(14) 0.67355(4) 0.01905(17) Uani 1 1 d . . . . .
H1NA H 0.4839(17) 0.647(2) 0.6946(6) 0.030(3) Uiso 1 1 d . . . . .
H1NB H 0.4884(17) 0.470(2) 0.6475(6) 0.034(4) Uiso 1 1 d . . . . .
N2A N 0.08636(10) -0.05627(14) 0.81643(3) 0.01803(17) Uani 1 1 d . . . . .
H2NA H 0.0254(17) -0.158(2) 0.7951(6) 0.035(4) Uiso 1 1 d . . . . .
H2NB H 0.0255(17) 0.019(2) 0.8414(6) 0.030(3) Uiso 1 1 d . . . . .
C1A C 0.34460(10) 0.39023(15) 0.71006(4) 0.01579(18) Uani 1 1 d . . . . .
C2A C 0.30142(11) 0.17233(16) 0.69033(4) 0.01647(18) Uani 1 1 d . . . . .
H2A H 0.3325 0.1224 0.6530 0.020 Uiso 1 1 calc R U . . .
C3A C 0.21361(11) 0.02764(15) 0.72465(4) 0.01608(18) Uani 1 1 d . . . . .
H3A H 0.1852 -0.1191 0.7102 0.019 Uiso 1 1 calc R U . . .
C4A C 0.16650(10) 0.09475(15) 0.78013(4) 0.01534(18) Uani 1 1 d . . . . .
C5A C 0.20930(10) 0.31275(16) 0.79971(4) 0.01628(18) Uani 1 1 d . . . . .
H5A H 0.1777 0.3629 0.8370 0.020 Uiso 1 1 calc R U . . .
C6A C 0.29749(11) 0.45761(15) 0.76552(4) 0.01647(18) Uani 1 1 d . . . . .
H6A H 0.3261 0.6042 0.7800 0.020 Uiso 1 1 calc R U . . .
N1B N 0.65232(10) 0.31563(15) 0.57922(4) 0.02068(18) Uani 1 1 d . . . . .
H1NC H 0.7204(18) 0.255(3) 0.6084(7) 0.041(4) Uiso 1 1 d . . . . .
H1ND H 0.7031(16) 0.424(2) 0.5616(6) 0.031(3) Uiso 1 1 d . . . . .
C1B C 0.58039(11) 0.15526(16) 0.53940(4) 0.01658(18) Uani 1 1 d . . . . .
C2B C 0.54273(11) 0.21218(16) 0.48046(4) 0.01803(18) Uani 1 1 d . . . . .
H2B H 0.5713 0.3578 0.4666 0.022 Uiso 1 1 calc R U . . .
C3B C 0.46428(11) 0.05974(16) 0.44170(4) 0.01784(19) Uani 1 1 d . . . . .
H3B H 0.4408 0.1026 0.4018 0.021 Uiso 1 1 calc R U . . .
N1C N 0.11462(11) 0.74720(17) 0.60018(4) 0.02342(19) Uani 1 1 d . . . . .
H1NE H 0.2165(18) 0.706(2) 0.6136(6) 0.037(4) Uiso 1 1 d . . . . .
H1NF H 0.1025(17) 0.898(3) 0.5964(7) 0.040(4) Uiso 1 1 d . . . . .
C1C C 0.06073(11) 0.62716(16) 0.54919(4) 0.01837(19) Uani 1 1 d . . . . .
C2C C -0.06456(11) 0.71153(17) 0.51132(4) 0.01948(19) Uani 1 1 d . . . . .
H2C H -0.1098 0.8559 0.5188 0.023 Uiso 1 1 calc R U . . .
C3C C -0.12357(11) 0.58625(17) 0.46282(4) 0.01944(19) Uani 1 1 d . . . . .
H3C H -0.2080 0.6470 0.4375 0.023 Uiso 1 1 calc R U . . .

loop_
_atom_site_aniso_label
_atom_site_aniso_U_11
_atom_site_aniso_U_22
_atom_site_aniso_U_33
_atom_site_aniso_U_23
_atom_site_aniso_U_13
_atom_site_aniso_U_12
N1A 0.0190(4) 0.0195(4) 0.0188(4) 0.0007(3) 0.0025(3) -0.0033(3)
N2A 0.0180(4) 0.0199(4) 0.0162(3) 0.0002(3) 0.0012(3) -0.0028(3)
C1A 0.0132(4) 0.0176(4) 0.0164(4) 0.0008(3) -0.0005(3) 0.0001(3)
C2A 0.0161(4) 0.0184(4) 0.0149(4) -0.0017(3) 0.0004(3) 0.0015(3)
C3A 0.0170(4) 0.0152(4) 0.0157(4) -0.0014(3) -0.0011(3) 0.0005(3)
C4A 0.0132(4) 0.0176(4) 0.0149(4) 0.0007(3) -0.0012(3) 0.0014(3)
C5A 0.0152(4) 0.0196(4) 0.0139(4) -0.0019(3) -0.0004(3) 0.0019(3)
C6A 0.0158(4) 0.0161(4) 0.0173(4) -0.0022(3) -0.0015(3) 0.0006(3)
N1B 0.0224(4) 0.0214(4) 0.0179(4) -0.0009(3) -0.0008(3) -0.0031(3)
C1B 0.0147(4) 0.0194(4) 0.0157(4) -0.0008(3) 0.0017(3) 0.0009(3)
C2B 0.0185(4) 0.0186(4) 0.0173(4) 0.0018(3) 0.0027(3) 0.0004(3)
C3B 0.0181(4) 0.0216(5) 0.0138(4) 0.0015(3) 0.0012(3) 0.0012(3)
N1C 0.0226(4) 0.0296(5) 0.0181(4) -0.0067(3) 0.0016(3) -0.0064(4)
C1C 0.0184(4) 0.0225(5) 0.0145(4) -0.0013(3) 0.0031(3) -0.0061(3)
C2C 0.0191(4) 0.0194(4) 0.0203(4) -0.0011(3) 0.0041(3) -0.0023(3)
C3C 0.0179(4) 0.0232(5) 0.0170(4) 0.0023(3) 0.0001(3) -0.0025(3)

loop_
_atom_type_symbol
_atom_type_description
_atom_type_scat_dispersion_real
_atom_type_scat_dispersion_imag
_atom_type_scat_source
C C 0.0033 0.0016 'International Tables Vol C Tables 4.2.6.8 and 6.1.1.4'
H H 0.0000 0.0000 'International Tables Vol C Tables 4.2.6.8 and 6.1.1.4'
N N 0.0061 0.0033 'International Tables Vol C Tables 4.2.6.8 and 6.1.1.4'

loop_
_geom_angle_atom_site_label_1
_geom_angle_atom_site_label_2
_geom_angle_atom_site_label_3
_geom_angle
_geom_angle_site_symmetry_1
_geom_angle_site_symmetry_3
_geom_angle_publ_flag
C1A N1A H1NA 112.4(8) . . ?
C1A N1A H1NB 113.5(9) . . ?
H1NA N1A H1NB 109.8(12) . . ?
C4A N2A H2NA 111.9(9) . . ?
C4A N2A H2NB 111.2(9) . . ?
H2NA N2A H2NB 110.3(13) . . ?
C2A C1A C6A 117.94(8) . . ?
C2A C1A N1A 120.78(8) . . ?
C6A C1A N1A 121.17(8) . . ?
C3A C2A C1A 120.98(8) . . ?
C3A C2A H2A 119.5 . . ?
C1A C2A H2A 119.5 . . ?
C2A C3A C4A 121.14(8) . . ?
C2A C3A H3A 119.4 . . ?
C4A C3A H3A 119.4 . . ?
C5A C4A C3A 117.82(8) . . ?
C5A C4A N2A 120.91(8) . . ?
C3A C4A N2A 121.19(8) . . ?
C6A C5A C4A 121.15(8) . . ?
C6A C5A H5A 119.4 . . ?
C4A C5A H5A 119.4 . . ?
C5A C6A C1A 120.97(8) . . ?
C5A C6A H6A 119.5 . . ?
C1A C6A H6A 119.5 . . ?
C1B N1B H1NC 114.9(10) . . ?
C1B N1B H1ND 112.9(9) . . ?
H1NC N1B H1ND 108.8(13) . . ?
C3B C1B C2B 117.72(8) 3_656 . ?
C3B C1B N1B 121.27(8) 3_656 . ?
C2B C1B N1B 120.89(9) . . ?
C3B C2B C1B 121.34(9) . . ?
C3B C2B H2B 119.3 . . ?
C1B C2B H2B 119.3 . . ?
C2B C3B C1B 120.93(8) . 3_656 ?
C2B C3B H3B 119.5 . . ?
C1B C3B H3B 119.5 3_656 . ?
C1C N1C H1NE 112.5(9) . . ?
C1C N1C H1NF 113.1(10) . . ?
H1NE N1C H1NF 112.9(13) . . ?
C3C C1C C2C 118.18(8) 3_566 . ?
C3C C1C N1C 120.73(9) 3_566 . ?
C2C C1C N1C 120.95(9) . . ?
C3C C2C C1C 120.72(9) . . ?
C3C C2C H2C 119.6 . . ?
C1C C2C H2C 119.6 . . ?
C2C C3C C1C 121.09(8) . 3_566 ?
C2C C3C H3C 119.5 . . ?
C1C C3C H3C 119.5 3_566 . ?

loop_
_geom_bond_atom_site_label_1
_geom_bond_atom_site_label_2
_geom_bond_distance
_geom_bond_site_symmetry_2
_geom_bond_publ_flag
N1A C1A 1.4138(12) . ?
N1A H1NA 0.911(14) . ?
N1A H1NB 0.920(14) . ?
N2A C4A 1.4091(12) . ?
N2A H2NA 0.905(15) . ?
N2A H2NB 0.900(14) . ?
C1A C2A 1.4002(13) . ?
C1A C6A 1.4012(12) . ?
C2A C3A 1.3927(13) . ?
C2A H2A 0.9500 . ?
C3A C4A 1.4012(12) . ?
C3A H3A 0.9500 . ?
C4A C5A 1.3989(13) . ?
C5A C6A 1.3933(13) . ?
C5A H5A 0.9500 . ?
C6A H6A 0.9500 . ?
N1B C1B 1.4155(12) . ?
N1B H1NC 0.916(15) . ?
N1B H1ND 0.875(14) . ?
C1B C3B 1.3960(13) 3_656 ?
C1B C2B 1.3986(12) . ?
C2B C3B 1.3920(13) . ?
C2B H2B 0.9500 . ?
C3B C1B 1.3961(13) 3_656 ?
C3B H3B 0.9500 . ?
N1C C1C 1.4078(12) . ?
N1C H1NE 0.914(15) . ?
N1C H1NF 0.899(16) . ?
C1C C3C 1.3956(14) 3_566 ?
C1C C2C 1.4000(13) . ?
C2C C3C 1.3912(13) . ?
C2C H2C 0.9500 . ?
C3C C1C 1.3956(14) 3_566 ?
C3C H3C 0.9500 . ?

loop_
_geom_hbond_atom_site_label_D
_geom_hbond_atom_site_label_H
_geom_hbond_atom_site_label_A
_geom_hbond_distance_DH
_geom_hbond_distance_HA
_geom_hbond_distance_DA
_geom_hbond_angle_DHA
_geom_hbond_site_symmetry_A
N1A H1NB N1B 0.920(14) 2.315(15) 3.2336(12) 175.9(12) .
N2A H2NB N1C 0.900(14) 2.263(14) 3.1586(12) 173.1(12) 2_546
N1B H1NC N2A 0.916(15) 2.528(15) 3.2048(12) 131.0(12) 2_656
N1C H1NE N1A 0.914(15) 2.344(15) 3.2166(13) 159.7(13) .

loop_
_geom_torsion_atom_site_label_1
_geom_torsion_atom_site_label_2
_geom_torsion_atom_site_label_3
_geom_torsion_atom_site_label_4
_geom_torsion
_geom_torsion_site_symmetry_1
_geom_torsion_site_symmetry_2
_geom_torsion_site_symmetry_3
_geom_torsion_site_symmetry_4
_geom_torsion_publ_flag
C6A C1A C2A C3A 0.34(13) . . . . ?
N1A C1A C2A C3A -175.94(8) . . . . ?
C1A C2A C3A C4A -0.38(13) . . . . ?
C2A C3A C4A C5A 0.57(13) . . . . ?
C2A C3A C4A N2A -176.05(8) . . . . ?
C3A C4A C5A C6A -0.73(13) . . . . ?
N2A C4A C5A C6A 175.89(8) . . . . ?
C4A C5A C6A C1A 0.72(13) . . . . ?
C2A C1A C6A C5A -0.50(13) . . . . ?
N1A C1A C6A C5A 175.76(8) . . . . ?
C3B C1B C2B C3B -0.39(15) 3_656 . . . ?
N1B C1B C2B C3B -176.57(9) . . . . ?
C1B C2B C3B C1B 0.40(15) . . . 3_656 ?
C3C C1C C2C C3C -0.50(15) 3_566 . . . ?
N1C C1C C2C C3C -176.32(9) . . . . ?
C1C C2C C3C C1C 0.51(15) . . . 3_566 ?
